data_4032643
loop_
_publ_author_name
'Sakamoto, Youichi'
'Suzuki, Toshiyasu'

_publ_section_title
;
 Perfluorinated and Half-Fluorinated Rubrenes: Synthesis and Crystal
 Packing Arrangements.
;
_journal_issue 15
_journal_name_full 'The Journal of organic chemistry'
_journal_page_first 8111
_journal_page_last 8116
_journal_paper_doi 10.1021/acs.joc.7b01383
_journal_volume 82
_journal_year 2017
_chemical_formula_moiety 'C42 F28 '
_chemical_formula_sum 'C42 F28'
_chemical_formula_weight 1036.42
_space_group_IT_number 14
_symmetry_cell_setting monoclinic
_symmetry_Int_Tables_number 14
_symmetry_space_group_name_Hall '-P 2yn'
_symmetry_space_group_name_H-M 'P 1 21/n 1'
_cell_angle_alpha 90.0000
_cell_angle_beta 90.581(3)
_cell_angle_gamma 90.0000
_cell_formula_units_Z 4
_cell_length_a 16.635(2)
_cell_length_b 11.1334(14)
_cell_length_c 19.245(3)
_cell_measurement_reflns_used 6370
_cell_measurement_temperature 173
_cell_measurement_theta_max 27.4
_cell_measurement_theta_min 3.0
_cell_volume 3564.1(8)
_computing_cell_refinement CrystalClear
_computing_data_collection CrystalClear
_computing_data_reduction CrystalStructure
_computing_publication_material 'CrystalStructure 3.8'
_computing_structure_refinement CRYSTALS
_computing_structure_solution SIR92
_diffrn_ambient_temperature 173
_diffrn_detector_area_resol_mean 7.31
_diffrn_measured_fraction_theta_full 0.988
_diffrn_measured_fraction_theta_max 0.988
_diffrn_measurement_device_type 'Rigaku Mercury'
_diffrn_measurement_method \w
_diffrn_radiation_type 'Mo K\a'
_diffrn_radiation_wavelength 0.71070
_diffrn_reflns_av_R_equivalents 0.111
_diffrn_reflns_limit_h_max 21
_diffrn_reflns_limit_h_min -21
_diffrn_reflns_limit_k_max 14
_diffrn_reflns_limit_k_min -12
_diffrn_reflns_limit_l_max 24
_diffrn_reflns_limit_l_min -24
_diffrn_reflns_number 35318
_diffrn_reflns_theta_full 27.47
_diffrn_reflns_theta_max 27.47
_exptl_absorpt_coefficient_mu 0.216
_exptl_absorpt_correction_T_max 0.958
_exptl_absorpt_correction_T_min 0.951
_exptl_absorpt_correction_type numerical
_exptl_absorpt_process_details
;
    Higashi, T. (1999). Program for Absorption Correction.
    Rigaku Corporation, Tokyo, Japan.
;
_exptl_crystal_colour orange
_exptl_crystal_density_diffrn 1.931
_exptl_crystal_density_method 'not measured'
_exptl_crystal_description block
_exptl_crystal_F_000 2016.00
_exptl_crystal_size_max 0.20
_exptl_crystal_size_mid 0.20
_exptl_crystal_size_min 0.20
_refine_diff_density_max 1.42
_refine_diff_density_min -1.69
_refine_ls_extinction_method none
_refine_ls_goodness_of_fit_ref 1.290
_refine_ls_number_parameters 631
_refine_ls_number_reflns 14620
_refine_ls_R_factor_gt 0.0734
_refine_ls_shift/su_max 0.1154
_refine_ls_structure_factor_coef Fsqd
_refine_ls_weighting_details 'w = 1/\s^2^(Fo^2^)'
_refine_ls_weighting_scheme sigma
_refine_ls_wR_factor_ref 0.1222
_reflns_number_gt 14284
_reflns_number_total 8065
_reflns_threshold_expression F^2^>2.0\s(F^2^)
_cod_data_source_file jo7b01383_si_001.cif
_cod_data_source_block '__PF-Rub-sublim'
_cod_depositor_comments 'Adding full bibliography for 4032643--4032644.cif.'
_cod_original_cell_volume 3564.0(8)
_cod_original_formula_sum 'C42 F28 '
_cod_database_code 4032643

loop_
_symmetry_equiv_pos_site_id
_symmetry_equiv_pos_as_xyz
1 +X,+Y,+Z
2 1/2-X,1/2+Y,1/2-Z
3 -X,-Y,-Z
4 1/2+X,1/2-Y,1/2+Z

loop_
_atom_site_label
_atom_site_type_symbol
_atom_site_fract_x
_atom_site_fract_y
_atom_site_fract_z
_atom_site_U_iso_or_equiv
_atom_site_adp_type
_atom_site_occupancy
_atom_site_symmetry_multiplicity
_atom_site_calc_flag
F(1) F 0.86225(13) -0.1001(2) 0.78449(11) 0.0469(7) Uani 1.00 1 d
F(2) F 0.75233(14) -0.2232(2) 1.17095(11) 0.0470(8) Uani 1.00 1 d
F(3) F 0.95820(13) 0.1293(2) 0.97288(12) 0.0495(8) Uani 1.00 1 d
F(4) F 0.87615(13) 0.31902(19) 0.86448(12) 0.0450(7) Uani 1.00 1 d
F(5) F 0.97464(16) 0.0024(2) 0.70131(13) 0.0623(9) Uani 1.00 1 d
F(6) F 0.83102(14) 0.0473(2) 1.15402(12) 0.0487(8) Uani 1.00 1 d
F(7) F 0.84307(14) -0.5229(2) 1.00005(12) 0.0507(8) Uani 1.00 1 d
F(8) F 0.58175(13) -0.1045(2) 0.98699(13) 0.0568(8) Uani 1.00 1 d
F(9) F 0.73127(13) -0.37642(19) 1.05098(12) 0.0448(7) Uani 1.00 1 d
F(10) F 0.59184(14) 0.4930(2) 1.07551(13) 0.0545(8) Uani 1.00 1 d
F(11) F 0.69188(13) 0.3678(2) 0.86186(12) 0.0465(7) Uani 1.00 1 d
F(12) F 0.65125(15) 0.2993(2) 1.13915(13) 0.0568(8) Uani 1.00 1 d
F(13) F 0.60996(13) 0.5252(2) 0.93818(12) 0.0524(8) Uani 1.00 1 d
F(14) F 0.67562(15) 0.0291(2) 0.82419(13) 0.0590(8) Uani 1.00 1 d
F(15) F 0.62210(17) -0.2713(2) 1.24944(14) 0.0704(10) Uani 1.00 1 d
F(16) F 0.96720(14) -0.4346(2) 0.92247(12) 0.0508(8) Uani 1.00 1 d
F(17) F 0.55091(12) 0.0932(2) 1.12232(12) 0.0483(7) Uani 1.00 1 d
F(18) F 0.97436(14) -0.2003(2) 0.89172(12) 0.0495(8) Uani 1.00 1 d
F(19) F 0.89931(15) 0.3367(2) 0.72595(13) 0.0599(8) Uani 1.00 1 d
F(20) F 0.47075(15) -0.2402(2) 1.19502(16) 0.0806(10) Uani 1.00 1 d
F(21) F 0.52903(15) 0.0442(2) 1.25851(13) 0.0672(9) Uani 1.00 1 d
F(22) F 1.07589(14) 0.1707(2) 0.75456(13) 0.0625(9) Uani 1.00 1 d
F(23) F 0.80883(16) 0.0095(2) 1.29088(12) 0.0580(8) Uani 1.00 1 d
F(24) F 0.65765(17) 0.0052(2) 1.34298(13) 0.0741(10) Uani 1.00 1 d
F(25) F 0.69000(18) 0.0587(2) 0.68607(13) 0.0777(10) Uani 1.00 1 d
F(26) F 0.45378(14) -0.1573(2) 1.06369(16) 0.0778(10) Uani 1.00 1 d
F(27) F 0.80428(17) 0.2133(2) 0.63585(13) 0.0776(10) Uani 1.00 1 d
F(28) F 1.06769(14) 0.2309(2) 0.88998(13) 0.0637(9) Uani 1.00 1 d
C(1) C 0.7398(2) -0.1202(3) 1.0331(2) 0.0289(12) Uani 1.00 1 d
C(30) C 0.8440(2) -0.0368(3) 0.9278(2) 0.0282(12) Uani 1.00 1 d
C(31) C 0.7446(2) 0.0053(3) 1.0168(2) 0.0313(12) Uani 1.00 1 d
C(32) C 0.6970(2) 0.2111(3) 1.0315(2) 0.0340(13) Uani 1.00 1 d
C(33) C 0.6717(2) -0.1598(3) 1.0768(2) 0.0348(13) Uani 1.00 1 d
C(34) C 0.7455(2) 0.0289(3) 1.2480(2) 0.0375(14) Uani 1.00 1 d
C(35) C 0.6818(2) 0.3433(3) 0.9307(2) 0.0333(13) Uani 1.00 1 d
C(36) C 0.7892(2) -0.3284(3) 1.0120(2) 0.0373(14) Uani 1.00 1 d
C(37) C 0.7619(2) 0.1534(3) 0.9241(2) 0.0271(12) Uani 1.00 1 d
C(38) C 0.7859(2) 0.0412(3) 0.9558(2) 0.0287(12) Uani 1.00 1 d
C(39) C 0.8514(2) -0.1553(3) 0.9523(2) 0.0303(13) Uani 1.00 1 d
C(40) C 0.9081(2) -0.3559(4) 0.9462(2) 0.0407(15) Uani 1.00 1 d
C(41) C 0.8297(2) 0.2519(3) 0.8203(2) 0.0355(13) Uani 1.00 1 d
C(42) C 0.6420(2) 0.4243(3) 0.9673(2) 0.0394(14) Uani 1.00 1 d
C(43) C 0.8404(2) 0.2638(4) 0.7501(2) 0.0396(15) Uani 1.00 1 d
C(44) C 0.6589(2) 0.3077(3) 1.0699(2) 0.0375(14) Uani 1.00 1 d
C(45) C 0.9710(2) 0.0319(4) 0.7700(2) 0.0384(14) Uani 1.00 1 d
C(46) C 0.9130(2) -0.0176(3) 0.8115(2) 0.0398(14) Uani 1.00 1 d
C(47) C 0.7086(2) 0.0968(3) 1.0586(2) 0.0304(12) Uani 1.00 1 d
C(48) C 0.6915(2) 0.0712(3) 1.1331(2) 0.0294(12) Uani 1.00 1 d
C(49) C 0.7900(2) -0.2003(3) 1.0002(2) 0.0323(13) Uani 1.00 1 d
C(50) C 0.7556(2) 0.0480(3) 1.1792(2) 0.0363(14) Uani 1.00 1 d
C(51) C 0.6315(2) 0.4063(4) 1.0395(2) 0.0395(14) Uani 1.00 1 d
C(52) C 0.9094(2) -0.2388(4) 0.9298(2) 0.0359(14) Uani 1.00 1 d
C(53) C 0.9606(2) 0.0963(3) 0.9053(2) 0.0337(13) Uani 1.00 1 d
C(54) C 0.7301(2) 0.1059(3) 0.7997(2) 0.0402(14) Uani 1.00 1 d
C(55) C 0.8454(2) -0.4023(4) 0.9865(2) 0.0386(14) Uani 1.00 1 d
C(56) C 0.7773(2) 0.1711(3) 0.8478(2) 0.0267(12) Uani 1.00 1 d
C(57) C 0.7381(2) 0.1199(4) 0.7303(2) 0.0474(16) Uani 1.00 1 d
C(58) C 0.7146(2) 0.2354(3) 0.9600(2) 0.0297(12) Uani 1.00 1 d
C(59) C 0.7948(3) 0.1997(4) 0.7056(2) 0.0474(16) Uani 1.00 1 d
C(60) C 0.6168(2) 0.0701(3) 1.1636(2) 0.0371(14) Uani 1.00 1 d
C(61) C 1.0189(2) 0.1482(3) 0.8636(2) 0.0392(14) Uani 1.00 1 d
C(62) C 0.5946(2) -0.1492(3) 1.0518(2) 0.0396(15) Uani 1.00 1 d
C(63) C 0.6786(2) -0.2077(3) 1.1429(2) 0.0385(14) Uani 1.00 1 d
C(64) C 0.9069(2) 0.0135(3) 0.8805(2) 0.0335(13) Uani 1.00 1 d
C(65) C 1.0219(2) 0.1178(4) 0.7961(2) 0.0447(16) Uani 1.00 1 d
C(66) C 0.6044(2) 0.0493(3) 1.2322(2) 0.0451(15) Uani 1.00 1 d
C(67) C 0.6689(3) 0.0290(3) 1.2749(2) 0.0533(17) Uani 1.00 1 d
C(68) C 0.5373(3) -0.2176(4) 1.1570(3) 0.0579(19) Uani 1.00 1 d
C(69) C 0.6116(2) -0.2355(3) 1.1829(2) 0.0457(16) Uani 1.00 1 d
C(70) C 0.5275(2) -0.1745(4) 1.0914(3) 0.0507(17) Uani 1.00 1 d

loop_
_atom_site_aniso_label
_atom_site_aniso_U_11
_atom_site_aniso_U_22
_atom_site_aniso_U_33
_atom_site_aniso_U_12
_atom_site_aniso_U_13
_atom_site_aniso_U_23
F(1) 0.0565(14) 0.0504(16) 0.0338(15) -0.0071(13) 0.0056(12) -0.0130(12)
F(2) 0.0600(16) 0.0462(16) 0.0348(15) 0.0108(12) 0.0027(13) 0.0058(12)
F(3) 0.0479(14) 0.0699(19) 0.0306(15) -0.0107(12) -0.0022(12) -0.0035(12)
F(4) 0.0475(14) 0.0416(15) 0.0460(16) -0.0153(12) 0.0034(13) 0.0005(12)
F(5) 0.0949(19) 0.0626(19) 0.0300(16) 0.0073(15) 0.0224(14) -0.0010(13)
F(6) 0.0493(15) 0.0617(17) 0.0352(15) 0.0020(12) -0.0002(13) -0.0064(13)
F(7) 0.0649(15) 0.0377(16) 0.0498(17) -0.0042(13) 0.0056(13) -0.0046(13)
F(8) 0.0469(15) 0.0653(18) 0.0579(19) -0.0166(13) -0.0194(14) 0.0093(15)
F(9) 0.0559(15) 0.0369(15) 0.0419(16) -0.0060(12) 0.0123(13) 0.0006(12)
F(10) 0.0761(17) 0.0387(16) 0.0492(17) 0.0045(13) 0.0249(14) -0.0053(13)
F(11) 0.0545(14) 0.0510(16) 0.0341(15) 0.0183(12) 0.0090(13) 0.0141(12)
F(12) 0.096(2) 0.0400(16) 0.0351(16) -0.0002(14) 0.0194(15) -0.0059(13)
F(13) 0.0617(15) 0.0465(16) 0.0488(17) 0.0165(13) 0.0022(14) 0.0082(13)
F(14) 0.0694(17) 0.0591(18) 0.0485(18) -0.0222(15) -0.0021(15) -0.0032(14)
F(15) 0.106(2) 0.0576(19) 0.0480(19) 0.0199(16) 0.0354(17) 0.0222(14)
F(16) 0.0611(15) 0.0415(16) 0.0499(17) 0.0100(13) 0.0077(14) 0.0018(12)
F(17) 0.0360(13) 0.0606(17) 0.0484(16) 0.0075(12) 0.0027(13) 0.0130(13)
F(18) 0.0548(15) 0.0508(16) 0.0434(16) 0.0112(12) 0.0195(14) 0.0029(12)
F(19) 0.0654(16) 0.0593(18) 0.0554(18) 0.0091(15) 0.0212(15) 0.0263(14)
F(20) 0.0559(16) 0.063(2) 0.124(2) -0.0066(14) 0.0464(18) 0.0222(18)
F(21) 0.0592(17) 0.088(2) 0.0547(18) 0.0109(15) 0.0274(15) 0.0158(16)
F(22) 0.0521(15) 0.074(2) 0.0625(19) -0.0061(14) 0.0352(15) 0.0122(15)
F(23) 0.0850(18) 0.0572(18) 0.0314(15) 0.0056(14) -0.0144(14) 0.0017(12)
F(24) 0.118(2) 0.076(2) 0.0290(17) -0.0004(17) 0.0213(16) 0.0053(14)
F(25) 0.119(2) 0.071(2) 0.0428(18) 0.0125(17) -0.0324(18) -0.0155(15)
F(26) 0.0332(15) 0.079(2) 0.121(2) -0.0180(13) -0.0028(17) 0.0048(18)
F(27) 0.110(2) 0.097(2) 0.0254(16) 0.0446(18) 0.0051(16) 0.0092(15)
F(28) 0.0506(15) 0.075(2) 0.065(2) -0.0245(14) 0.0021(15) 0.0022(15)
C(1) 0.032(2) 0.033(2) 0.022(2) -0.003(2) -0.004(2) -0.001(2)
C(30) 0.023(2) 0.038(2) 0.024(2) -0.008(2) 0.003(2) -0.002(2)
C(31) 0.034(2) 0.031(2) 0.029(2) -0.005(2) 0.003(2) -0.002(2)
C(32) 0.039(2) 0.041(2) 0.022(2) -0.004(2) 0.009(2) -0.010(2)
C(33) 0.039(2) 0.041(2) 0.025(2) -0.007(2) 0.003(2) 0.006(2)
C(34) 0.039(2) 0.043(2) 0.030(2) 0.004(2) -0.009(2) 0.003(2)
C(35) 0.033(2) 0.043(3) 0.024(2) 0.000(2) 0.007(2) 0.006(2)
C(36) 0.051(2) 0.037(3) 0.024(2) -0.017(2) 0.001(2) -0.004(2)
C(37) 0.019(2) 0.033(2) 0.029(2) -0.0051(19) -0.0015(19) -0.000(2)
C(38) 0.030(2) 0.041(2) 0.015(2) -0.010(2) -0.0001(19) -0.004(2)
C(39) 0.029(2) 0.038(2) 0.024(2) -0.010(2) -0.004(2) -0.010(2)
C(40) 0.045(2) 0.044(3) 0.033(2) -0.000(2) -0.000(2) -0.007(2)
C(41) 0.041(2) 0.040(2) 0.025(2) 0.002(2) 0.007(2) 0.002(2)
C(42) 0.051(2) 0.029(2) 0.038(3) 0.004(2) 0.009(2) 0.004(2)
C(43) 0.034(2) 0.039(3) 0.046(3) 0.011(2) 0.004(2) 0.010(2)
C(44) 0.054(2) 0.030(2) 0.029(2) -0.002(2) 0.008(2) 0.005(2)
C(45) 0.047(2) 0.041(2) 0.028(2) 0.009(2) 0.010(2) 0.005(2)
C(46) 0.052(2) 0.031(2) 0.037(3) 0.000(2) 0.011(2) -0.006(2)
C(47) 0.029(2) 0.037(2) 0.025(2) -0.001(2) -0.001(2) 0.003(2)
C(48) 0.036(2) 0.032(2) 0.021(2) 0.002(2) 0.005(2) 0.0003(19)
C(49) 0.035(2) 0.037(2) 0.025(2) -0.004(2) -0.007(2) 0.001(2)
C(50) 0.026(2) 0.049(3) 0.034(2) -0.007(2) 0.008(2) -0.001(2)
C(51) 0.047(2) 0.035(2) 0.037(3) -0.003(2) 0.015(2) -0.002(2)
C(52) 0.033(2) 0.046(3) 0.029(2) 0.000(2) 0.006(2) 0.003(2)
C(53) 0.032(2) 0.046(2) 0.023(2) 0.001(2) 0.002(2) -0.005(2)
C(54) 0.041(2) 0.041(2) 0.038(3) -0.005(2) -0.006(2) 0.002(2)
C(55) 0.050(2) 0.032(2) 0.034(2) 0.007(2) 0.003(2) 0.001(2)
C(56) 0.030(2) 0.033(2) 0.017(2) 0.002(2) 0.003(2) 0.0072(19)
C(57) 0.057(3) 0.055(3) 0.030(3) -0.000(2) -0.006(2) -0.008(2)
C(58) 0.028(2) 0.037(2) 0.024(2) -0.003(2) 0.003(2) -0.000(2)
C(59) 0.066(3) 0.054(3) 0.022(2) 0.022(2) 0.001(2) 0.004(2)
C(60) 0.046(2) 0.039(2) 0.027(2) -0.005(2) 0.009(2) 0.001(2)
C(61) 0.033(2) 0.044(3) 0.041(3) -0.003(2) 0.003(2) -0.002(2)
C(62) 0.043(2) 0.034(2) 0.042(3) -0.011(2) -0.002(2) 0.007(2)
C(63) 0.034(2) 0.034(2) 0.048(3) -0.003(2) 0.006(2) 0.007(2)
C(64) 0.041(2) 0.036(2) 0.023(2) 0.002(2) 0.009(2) -0.001(2)
C(65) 0.043(2) 0.045(3) 0.046(3) 0.013(2) 0.015(2) 0.010(2)
C(66) 0.048(3) 0.044(3) 0.044(3) -0.001(2) 0.010(2) -0.001(2)
C(67) 0.098(4) 0.037(3) 0.025(3) 0.001(2) 0.013(3) 0.006(2)
C(68) 0.054(3) 0.034(3) 0.087(4) -0.004(2) 0.034(3) 0.013(3)
C(69) 0.055(3) 0.029(2) 0.054(3) 0.004(2) 0.019(2) 0.010(2)
C(70) 0.029(2) 0.042(3) 0.081(4) -0.000(2) 0.007(3) 0.001(2)

loop_
_atom_type_symbol
_atom_type_description
_atom_type_scat_dispersion_real
_atom_type_scat_dispersion_imag
_atom_type_scat_source
C C 0.003 0.002
;
International Tables for Crystallography
(1992, Vol. C, Tables 4.2.6.8 and 6.1.1.4)
;
F F 0.017 0.010
;
International Tables for Crystallography
(1992, Vol. C, Tables 4.2.6.8 and 6.1.1.4)
;

loop_
_geom_angle_atom_site_label_1
_geom_angle_atom_site_label_2
_geom_angle_atom_site_label_3
_geom_angle
_geom_angle_publ_flag
C(31) C(1) C(33) 117.2(3) yes
C(31) C(1) C(49) 119.6(3) yes
C(33) C(1) C(49) 122.5(3) yes
C(38) C(30) C(39) 120.5(3) yes
C(38) C(30) C(64) 119.1(3) yes
C(39) C(30) C(64) 119.6(3) yes
C(1) C(31) C(38) 118.8(3) yes
C(1) C(31) C(47) 123.0(3) yes
C(38) C(31) C(47) 118.1(3) yes
C(44) C(32) C(47) 123.2(3) yes
C(44) C(32) C(58) 116.2(3) yes
C(47) C(32) C(58) 120.3(3) yes
C(1) C(33) C(62) 119.5(3) yes
C(1) C(33) C(63) 125.4(3) yes
C(62) C(33) C(63) 115.1(3) yes
F(23) C(34) C(50) 121.3(3) yes
F(23) C(34) C(67) 119.3(3) yes
C(50) C(34) C(67) 119.4(3) yes
F(11) C(35) C(42) 116.5(3) yes
F(11) C(35) C(58) 120.0(3) yes
C(42) C(35) C(58) 123.5(3) yes
F(9) C(36) C(49) 119.4(3) yes
F(9) C(36) C(55) 117.9(3) yes
C(49) C(36) C(55) 122.7(3) yes
C(38) C(37) C(56) 118.4(3) yes
C(38) C(37) C(58) 120.8(3) yes
C(56) C(37) C(58) 120.0(3) yes
C(30) C(38) C(31) 118.7(3) yes
C(30) C(38) C(37) 124.0(3) yes
C(31) C(38) C(37) 117.2(3) yes
C(30) C(39) C(49) 118.1(3) yes
C(30) C(39) C(52) 125.0(3) yes
C(49) C(39) C(52) 116.7(3) yes
F(16) C(40) C(52) 121.3(3) yes
F(16) C(40) C(55) 118.6(3) yes
C(52) C(40) C(55) 120.1(4) yes
F(4) C(41) C(43) 118.8(3) yes
F(4) C(41) C(56) 118.6(3) yes
C(43) C(41) C(56) 122.4(3) yes
F(13) C(42) C(35) 122.6(3) yes
F(13) C(42) C(51) 118.0(3) yes
C(35) C(42) C(51) 119.5(3) yes
F(19) C(43) C(41) 119.8(3) yes
F(19) C(43) C(59) 120.3(4) yes
C(41) C(43) C(59) 119.9(4) yes
F(12) C(44) C(32) 119.9(3) yes
F(12) C(44) C(51) 117.4(3) yes
C(32) C(44) C(51) 122.6(3) yes
F(5) C(45) C(46) 120.3(3) yes
F(5) C(45) C(65) 119.4(3) yes
C(46) C(45) C(65) 120.1(4) yes
F(1) C(46) C(45) 119.3(3) yes
F(1) C(46) C(64) 119.4(3) yes
C(45) C(46) C(64) 121.2(3) yes
C(31) C(47) C(32) 119.9(3) yes
C(31) C(47) C(48) 119.2(3) yes
C(32) C(47) C(48) 120.6(3) yes
C(47) C(48) C(50) 119.4(3) yes
C(47) C(48) C(60) 126.3(3) yes
C(50) C(48) C(60) 114.3(3) yes
C(1) C(49) C(36) 124.0(3) yes
C(1) C(49) C(39) 119.7(3) yes
C(36) C(49) C(39) 116.3(3) yes
F(6) C(50) C(34) 118.4(3) yes
F(6) C(50) C(48) 118.5(3) yes
C(34) C(50) C(48) 123.1(3) yes
F(10) C(51) C(42) 117.6(3) yes
F(10) C(51) C(44) 122.0(3) yes
C(42) C(51) C(44) 120.4(4) yes
F(18) C(52) C(39) 120.0(3) yes
F(18) C(52) C(40) 116.2(3) yes
C(39) C(52) C(40) 123.7(4) yes
F(3) C(53) C(61) 118.0(3) yes
F(3) C(53) C(64) 119.6(3) yes
C(61) C(53) C(64) 122.4(3) yes
F(14) C(54) C(56) 118.3(3) yes
F(14) C(54) C(57) 119.8(3) yes
C(56) C(54) C(57) 122.0(3) yes
F(7) C(55) C(36) 120.7(3) yes
F(7) C(55) C(40) 119.3(3) yes
C(36) C(55) C(40) 120.0(4) yes
C(37) C(56) C(41) 125.5(3) yes
C(37) C(56) C(54) 118.3(3) yes
C(41) C(56) C(54) 116.0(3) yes
F(25) C(57) C(54) 120.1(3) yes
F(25) C(57) C(59) 120.7(4) yes
C(54) C(57) C(59) 119.2(4) yes
C(32) C(58) C(35) 117.0(3) yes
C(32) C(58) C(37) 118.3(3) yes
C(35) C(58) C(37) 124.7(3) yes
F(27) C(59) C(43) 119.9(4) yes
F(27) C(59) C(57) 119.8(4) yes
C(43) C(59) C(57) 120.3(4) yes
F(17) C(60) C(48) 118.0(3) yes
F(17) C(60) C(66) 117.8(3) yes
C(48) C(60) C(66) 124.2(3) yes
F(28) C(61) C(53) 119.7(3) yes
F(28) C(61) C(65) 121.1(3) yes
C(53) C(61) C(65) 119.1(3) yes
F(8) C(62) C(33) 119.5(3) yes
F(8) C(62) C(70) 117.3(3) yes
C(33) C(62) C(70) 123.0(3) yes
F(2) C(63) C(33) 119.0(3) yes
F(2) C(63) C(69) 118.7(3) yes
C(33) C(63) C(69) 122.2(3) yes
C(30) C(64) C(46) 123.3(3) yes
C(30) C(64) C(53) 119.8(3) yes
C(46) C(64) C(53) 116.9(3) yes
F(22) C(65) C(45) 120.1(3) yes
F(22) C(65) C(61) 119.7(3) yes
C(45) C(65) C(61) 120.1(4) yes
F(21) C(66) C(60) 121.3(3) yes
F(21) C(66) C(67) 119.5(3) yes
C(60) C(66) C(67) 119.2(3) yes
F(24) C(67) C(34) 120.1(3) yes
F(24) C(67) C(66) 120.1(3) yes
C(34) C(67) C(66) 119.9(4) yes
F(20) C(68) C(69) 121.7(4) yes
F(20) C(68) C(70) 118.4(4) yes
C(69) C(68) C(70) 119.9(4) yes
F(15) C(69) C(63) 119.5(3) yes
F(15) C(69) C(68) 120.4(4) yes
C(63) C(69) C(68) 120.0(4) yes
F(26) C(70) C(62) 119.2(4) yes
F(26) C(70) C(68) 121.2(4) yes
C(62) C(70) C(68) 119.5(4) yes

loop_
_geom_bond_atom_site_label_1
_geom_bond_atom_site_label_2
_geom_bond_distance
_geom_bond_publ_flag
F(1) C(46) 1.348(4) yes
F(2) C(63) 1.346(4) yes
F(3) C(53) 1.352(4) yes
F(4) C(41) 1.366(4) yes
F(5) C(45) 1.364(5) yes
F(6) C(50) 1.350(4) yes
F(7) C(55) 1.368(5) yes
F(8) C(62) 1.358(5) yes
F(9) C(36) 1.339(4) yes
F(10) C(51) 1.363(5) yes
F(11) C(35) 1.365(4) yes
F(12) C(44) 1.343(5) yes
F(13) C(42) 1.362(4) yes
F(14) C(54) 1.335(4) yes
F(15) C(69) 1.351(5) yes
F(16) C(40) 1.397(5) yes
F(17) C(60) 1.371(4) yes
F(18) C(52) 1.380(4) yes
F(19) C(43) 1.358(5) yes
F(20) C(68) 1.357(6) yes
F(21) C(66) 1.358(4) yes
F(22) C(65) 1.344(4) yes
F(23) C(34) 1.349(4) yes
F(24) C(67) 1.352(5) yes
F(25) C(57) 1.347(5) yes
F(26) C(70) 1.346(5) yes
F(27) C(59) 1.362(5) yes
F(28) C(61) 1.325(4) yes
C(1) C(31) 1.434(5) yes
C(1) C(33) 1.485(5) yes
C(1) C(49) 1.380(5) yes
C(30) C(38) 1.410(5) yes
C(30) C(39) 1.406(5) yes
C(30) C(64) 1.502(5) yes
C(31) C(38) 1.423(5) yes
C(31) C(47) 1.433(5) yes
C(32) C(44) 1.454(5) yes
C(32) C(47) 1.388(5) yes
C(32) C(58) 1.435(5) yes
C(33) C(62) 1.370(5) yes
C(33) C(63) 1.383(5) yes
C(34) C(50) 1.353(5) yes
C(34) C(67) 1.380(6) yes
C(35) C(42) 1.326(5) yes
C(35) C(58) 1.433(5) yes
C(36) C(49) 1.444(5) yes
C(36) C(55) 1.342(5) yes
C(37) C(38) 1.445(5) yes
C(37) C(56) 1.506(5) yes
C(37) C(58) 1.393(5) yes
C(39) C(49) 1.471(5) yes
C(39) C(52) 1.411(5) yes
C(40) C(52) 1.342(6) yes
C(40) C(55) 1.405(5) yes
C(41) C(43) 1.371(5) yes
C(41) C(56) 1.363(5) yes
C(42) C(51) 1.416(5) yes
C(43) C(59) 1.343(6) yes
C(44) C(51) 1.323(5) yes
C(45) C(46) 1.374(5) yes
C(45) C(65) 1.369(6) yes
C(46) C(64) 1.377(5) yes
C(47) C(48) 1.492(5) yes
C(48) C(50) 1.404(5) yes
C(48) C(60) 1.380(5) yes
C(53) C(61) 1.391(5) yes
C(53) C(64) 1.366(5) yes
C(54) C(56) 1.409(5) yes
C(54) C(57) 1.353(5) yes
C(57) C(59) 1.383(6) yes
C(60) C(66) 1.358(5) yes
C(61) C(65) 1.344(5) yes
C(62) C(70) 1.387(6) yes
C(63) C(69) 1.396(5) yes
C(66) C(67) 1.364(6) yes
C(68) C(69) 1.343(6) yes
C(68) C(70) 1.359(8) yes
